data_9014951
loop_
_publ_author_name
'Hervieu, M.'
'Pelloquin, D.'
'Michel, C.'
'Caldes, M.'
'Raveau, B.'

_publ_section_title
;
 The ferrites Bi(n+1) Sr2(n+2) Ba(n-1) Fe(n+1) O6(n+4): a series of
 intergrowths of the 2201 and 0201 structures
 _cod_database_code 1001693
;
_journal_name_full 'Journal of Solid State Chemistry'
_journal_page_first 227
_journal_page_last 240
_journal_paper_doi 10.1006/jssc.1995.1338
_journal_volume 118
_journal_year 1995
_chemical_formula_sum 'Bi0.885 Ca0.1 Fe O5 Sr1.9'
_space_group_IT_number 39
_symmetry_space_group_name_Hall 'C -2a -2a'
_symmetry_space_group_name_H-M 'C m 2 a'
_cell_angle_alpha 90
_cell_angle_beta 90
_cell_angle_gamma 90
_cell_length_a 5.414
_cell_length_b 5.414
_cell_length_c 18.52399
_cell_formula_units_Z 4
_cell_volume 542.964
_database_code_amcsd 0013872
_exptl_crystal_density_diffrn 6.010
_cod_duplicate_entry 1001693
_cod_original_formula_sum 'Bi.885 Sr1.9 Ca.1 Fe O5'
_cod_database_code 9014951
_amcsd_formula_title 'Bi1.77 Ca0.2 Fe2 O10 Sr3.8'

loop_
_space_group_symop_operation_xyz
x,y,z
1/2+x,1/2+y,z
1/2-x,y,z
-x,1/2+y,z
1/2+x,y,-z
+x,1/2+y,-z
-x,y,-z
1/2-x,1/2+y,-z

loop_
_atom_site_label
_atom_site_fract_x
_atom_site_fract_y
_atom_site_fract_z
_atom_site_occupancy
Bi1 0.25000 0.00000 0.41850 0.88500
Sr1 0.25000 0.53500 0.26520 0.90000
Ca1 0.25000 0.53500 0.26520 0.10000
Sr2 0.25000 0.50000 0.06970 1.00000
Fe1 0.25000 0.00000 0.16060 1.00000
O1 0.25000 0.00000 0.06000 1.00000
O2 0.00000 0.25000 0.16150 1.00000
O3 0.25000 0.00000 0.29700 1.00000
O4 0.38100 0.63100 0.39200 0.50000

loop_
_cod_related_entry_id
_cod_related_entry_database
_cod_related_entry_code
1 AMCSD 0013872
